data_2104576
loop_
_publ_author_name
'Marsh, Richard E.'

_publ_section_title
;
 Space groups <i>P</i>1 and <i>Cc</i>: how are they doing?
;
_journal_coeditor_code BK5088
_journal_issue 6
_journal_name_full 'Acta Crystallographica Section B'
_journal_page_first 782
_journal_page_last 783
_journal_paper_doi 10.1107/S0108768109046448
_journal_volume 65
_journal_year 2009
_chemical_formula_moiety 'C35 H32 O5'
_chemical_formula_sum 'C35 H32 O5'
_chemical_formula_weight 532.63
_chemical_name_systematic
;
2,2'-bis(Methoxymethoxy)-3-(2,2-dimethylindanon-5-yl)-(R)-1,1'-binaphthyl
;
_space_group_IT_number 4
_symmetry_cell_setting triclinic
_symmetry_Int_Tables_number 4
_symmetry_space_group_name_Hall 'P 2yb'
_symmetry_space_group_name_H-M 'P 1 21 1'
_cell_angle_alpha 90.
_cell_angle_beta 105.508
_cell_angle_gamma 90.
_cell_formula_units_Z 2
_cell_length_a 11.0167(8)
_cell_length_b 8.9139(8)
_cell_length_c 14.870(1)
_cell_measurement_reflns_used 9063
_cell_measurement_temperature 113.2
_cell_measurement_theta_max 27.5
_cell_measurement_theta_min 2.7
_cell_volume 1407.10(19)
_diffrn_measurement_device_type 'Rigaku RAXIS-RAPID Imaging Plate'
_diffrn_radiation_type 'Mo K\a'
_diffrn_radiation_wavelength 0.7107
_exptl_crystal_colour colorless
_exptl_crystal_density_diffrn 1.257
_exptl_crystal_description prism
_cod_data_source_file bk5088.cif
_cod_data_source_block LEZLEI
_cod_original_cell_volume 1407.1(2)
_cod_original_sg_symbol_H-M 'P 2(1)'
_cod_database_code 2104576

loop_
_symmetry_equiv_pos_as_xyz
'x, y, z'
'-x, 1/2+y, -z'

loop_
_atom_site_label
_atom_site_type_symbol
_atom_site_fract_x
_atom_site_fract_y
_atom_site_fract_z
_atom_site_occupancy
O1 O 0.7024 0.4929 0.4184 1
O2 O 0.7520 0.2433 0.3956 1
O3 O 0.8132 0.4203 0.9172 1
O4 O 0.6450 0.7522 0.2788 1
O5 O 0.8454 0.8588 0.3076 1
C1 C 0.5051 0.5140 0.3052 1
C2 C 0.5718 0.5063 0.3974 1
C3 C 0.5141 0.5188 0.4725 1
C4 C 0.3858 0.5356 0.4506 1
C5 C 0.1810 0.5798 0.3354 1
C6 C 0.1122 0.6018 0.2456 1
C7 C 0.1709 0.5902 0.1722 1
C8 C 0.2970 0.5571 0.1904 1
C9 C 0.3714 0.5369 0.2830 1
C10 C 0.3120 0.5484 0.3570 1
C11 C 0.7536 0.3556 0.4608 1
C12 C 0.8382 0.2710 0.3404 1
C13 C 0.8172 0.4956 0.8497 1
C14 C 0.9212 0.6094 0.8486 1
C15 C 0.8819 0.6776 0.7489 1
C16 C 0.6953 0.6060 0.6052 1
C17 C 0.5896 0.5148 0.5724 1
C18 C 0.5516 0.4164 0.6335 1
C19 C 0.6194 0.4057 0.7264 1
C20 C 0.7269 0.4931 0.7568 1
C21 C 0.7642 0.5940 0.6982 1
C22 C 0.9234 0.7262 0.9242 1
C23 C 1.0472 0.5264 0.8688 1
C24 C 0.5749 0.5106 0.2312 1
C25 C 0.6485 0.6314 0.2218 1
C26 C 0.7232 0.6299 0.1576 1
C27 C 0.7206 0.5080 0.1020 1
C28 C 0.6379 0.2576 0.0458 1
C29 C 0.5635 0.1370 0.0505 1
C30 C 0.4917 0.1361 0.1168 1
C31 C 0.4958 0.2536 0.1763 1
C32 C 0.5704 0.3824 0.1722 1
C33 C 0.6438 0.3826 0.1061 1
C34 C 0.7157 0.8816 0.2716 1
C35 C 0.8786 0.8271 0.4066 1
H1 H 0.3436 0.5350 0.4994 1
H2 H 0.1403 0.5834 0.3852 1
H3 H 0.0250 0.6254 0.2318 1
H4 H 0.1209 0.6070 0.1088 1
H5 H 0.3357 0.5440 0.1388 1
H6 H 0.7065 0.3227 0.5034 1
H7 H 0.8390 0.3718 0.4972 1
H8 H 0.8326 0.1938 0.2946 1
H9 H 0.8144 0.3647 0.3056 1
H10 H 0.9218 0.2804 0.3765 1
H11 H 0.9472 0.6648 0.7179 1
H12 H 0.8650 0.7830 0.7508 1
H13 H 0.7195 0.6752 0.5642 1
H14 H 0.4774 0.3571 0.6116 1
H15 H 0.5941 0.3393 0.7686 1
H16 H 0.8431 0.7771 0.9122 1
H17 H 0.9396 0.6808 0.9842 1
H18 H 0.9863 0.8010 0.9258 1
H19 H 1.0638 0.4784 0.9286 1
H20 H 1.1135 0.5934 0.8688 1
H21 H 1.0433 0.4506 0.8226 1
H22 H 0.7750 0.7151 0.1530 1
H23 H 0.7734 0.5051 0.0604 1
H24 H 0.6852 0.2582 0.0004 1
H25 H 0.5597 0.0541 0.0092 1
H26 H 0.4377 0.0515 0.1189 1
H27 H 0.4494 0.2486 0.2225 1
H28 H 0.6902 0.9612 0.3050 1
H29 H 0.7002 0.9074 0.2080 1
H30 H 0.8384 0.7357 0.4174 1
H31 H 0.8546 0.9054 0.4404 1
H32 H 0.9681 0.8119 0.4286 1

loop_
_geom_angle_atom_site_label_1
_geom_angle_atom_site_label_2
_geom_angle_atom_site_label_3
_geom_angle
_geom_angle_site_symmetry_1
_geom_angle_site_symmetry_2
_geom_angle_site_symmetry_3
_geom_angle_publ_flag
C2 O1 C11 115.87 . . . yes
C11 O2 C12 112.87 . . . yes
C25 O4 C34 119.03 . . . yes
C34 O5 C35 111.83 . . . yes
C2 C1 C9 118.62 . . . no
C2 C1 C24 119.23 . . . no
C9 C1 C24 121.96 . . . no
O1 C2 C1 118.22 . . . yes
O1 C2 C3 118.67 . . . yes
C1 C2 C3 123.03 . . . no
C2 C3 C4 117.93 . . . no
C2 C3 C17 121.90 . . . no
C4 C3 C17 120.16 . . . no
C3 C4 C10 121.78 . . . no
C6 C5 C10 121.04 . . . no
C5 C6 C7 119.80 . . . no
C6 C7 C8 120.71 . . . no
C7 C8 C9 120.77 . . . no
C1 C9 C8 122.31 . . . no
C1 C9 C10 119.15 . . . no
C8 C9 C10 118.45 . . . no
C4 C10 C5 121.32 . . . no
C4 C10 C9 119.41 . . . no
C5 C10 C9 119.20 . . . no
O1 C11 O2 112.38 . . . yes
O3 C13 C14 124.40 . . . yes
O3 C13 C20 126.95 . . . yes
C14 C13 C20 108.64 . . . no
C13 C14 C15 104.52 . . . no
C13 C14 C22 107.93 . . . no
C13 C14 C23 108.61 . . . no
C15 C14 C22 112.41 . . . no
C15 C14 C23 112.54 . . . no
C22 C14 C23 110.49 . . . no
C14 C15 C21 105.45 . . . no
C17 C16 C21 118.97 . . . no
C3 C17 C16 121.53 . . . no
C3 C17 C18 118.31 . . . no
C16 C17 C18 120.15 . . . no
C17 C18 C19 120.85 . . . no
C18 C19 C20 118.10 . . . no
C13 C20 C19 128.18 . . . no
C13 C20 C21 109.89 . . . no
C19 C20 C21 121.93 . . . no
C15 C21 C16 128.68 . . . no
C15 C21 C20 111.40 . . . no
C16 C21 C20 119.92 . . . no
C1 C24 C25 119.29 . . . no
C1 C24 C32 121.59 . . . no
C25 C24 C32 119.08 . . . no
O4 C25 C24 115.76 . . . yes
O4 C25 C26 122.60 . . . yes
C24 C25 C26 121.64 . . . no
C25 C26 C27 119.67 . . . no
C26 C27 C33 121.40 . . . no
C29 C28 C33 120.81 . . . no
C28 C29 C30 119.59 . . . no
C29 C30 C31 121.21 . . . no
C30 C31 C32 120.74 . . . no
C24 C32 C31 122.88 . . . no
C24 C32 C33 119.10 . . . no
C31 C32 C33 118.02 . . . no
C27 C33 C28 121.34 . . . no
C27 C33 C32 119.06 . . . no
C28 C33 C32 119.60 . . . no
O4 C34 O5 112.32 . . . yes

loop_
_geom_bond_atom_site_label_1
_geom_bond_atom_site_label_2
_geom_bond_distance
_geom_bond_site_symmetry_1
_geom_bond_site_symmetry_2
_geom_bond_publ_flag
O1 C2 1.3934 . . yes
O1 C11 1.4225 . . yes
O2 C11 1.3904 . . yes
O2 C12 1.4330 . . yes
O3 C13 1.2180 . . yes
O4 C25 1.3773 . . yes
O4 C34 1.4118 . . yes
O5 C34 1.4002 . . yes
O5 C35 1.4467 . . yes
C1 C2 1.3732 . . no
C1 C9 1.4353 . . no
C1 C24 1.5018 . . no
C2 C3 1.4294 . . no
C3 C4 1.3712 . . no
C3 C17 1.4964 . . no
C4 C10 1.4164 . . no
C5 C6 1.3619 . . no
C5 C10 1.4200 . . no
C6 C7 1.4134 . . no
C7 C8 1.3745 . . no
C8 C9 1.4131 . . no
C9 C10 1.4264 . . no
C13 C14 1.5336 . . no
C13 C20 1.4709 . . no
C14 C15 1.5530 . . no
C14 C22 1.5277 . . no
C14 C23 1.5302 . . no
C15 C21 1.5107 . . no
C16 C17 1.3968 . . no
C16 C21 1.3924 . . no
C17 C18 1.4048 . . no
C18 C19 1.3869 . . no
C19 C20 1.3884 . . no
C20 C21 1.3887 . . no
C24 C25 1.3773 . . no
C24 C32 1.4335 . . no
C25 C26 1.4174 . . no
C26 C27 1.3610 . . no
C27 C33 1.4130 . . no
C28 C29 1.3649 . . no
C28 C33 1.4208 . . no
C29 C30 1.4194 . . no
C30 C31 1.3640 . . no
C31 C32 1.4227 . . no
C32 C33 1.4300 . . no
C4 H1 0.9600 . . no
C5 H2 0.9600 . . no
C6 H3 0.9500 . . no
C7 H4 0.9700 . . no
C8 H5 0.9800 . . no
C11 H6 0.9700 . . no
C11 H7 0.9600 . . no
C12 H8 0.9600 . . no
C12 H9 0.9800 . . no
C12 H10 0.9400 . . no
C15 H11 0.9600 . . no
C15 H12 0.9600 . . no
C16 H13 0.9500 . . no
C18 H14 0.9500 . . no
C19 H15 0.9600 . . no
C22 H16 0.9700 . . no
C22 H17 0.9500 . . no
C22 H18 0.9600 . . no
C23 H19 0.9600 . . no
C23 H20 0.9400 . . no
C23 H21 0.9600 . . no
C26 H22 0.9600 . . no
C27 H23 0.9600 . . no
C28 H24 0.9600 . . no
C29 H25 0.9500 . . no
C30 H26 0.9700 . . no
C31 H27 0.9600 . . no
C34 H28 0.9500 . . no
C34 H29 0.9400 . . no
C35 H30 0.9600 . . no
C35 H31 0.9400 . . no
C35 H32 0.9600 . . no

loop_
_cod_related_entry_id
_cod_related_entry_database
_cod_related_entry_code
1 ChemSpider 17264483
